data_4031140
loop_
_publ_author_name
'Chen, Shuming'
'Mercado, Brandon Q.'
'Bergman, Robert G.'
'Ellman, Jonathan A.'

_publ_section_title
;
 Regio- and Diastereoselective Synthesis of Highly Substituted, Oxygenated
 Piperidines from Tetrahydropyridines.
;
_journal_issue 13
_journal_name_full 'The Journal of organic chemistry'
_journal_page_first 6660
_journal_page_last 6668
_journal_paper_doi 10.1021/acs.joc.5b00816
_journal_volume 80
_journal_year 2015
_chemical_formula_moiety 'C17 H26 N O, C6 H2 N3 O9 S'
_chemical_formula_sum 'C23 H28 N4 O10 S'
_chemical_formula_weight 552.55
_chemical_name_systematic
; 
 ? 
;
_space_group_crystal_system monoclinic
_space_group_IT_number 15
_space_group_name_Hall '-C 2yc'
_space_group_name_H-M_alt 'C 1 2/c 1'
_symmetry_space_group_name_Hall '-C 2yc'
_symmetry_space_group_name_H-M 'C 1 2/c 1'
_atom_sites_solution_hydrogens mixed
_atom_sites_solution_primary direct
_atom_sites_solution_secondary difmap
_audit_creation_method SHELXL-2013
_cell_angle_alpha 90
_cell_angle_beta 94.832(7)
_cell_angle_gamma 90
_cell_formula_units_Z 8
_cell_length_a 13.0212(3)
_cell_length_b 9.6819(2)
_cell_length_c 39.807(3)
_cell_measurement_reflns_used 44430
_cell_measurement_temperature 366(2)
_cell_measurement_theta_max 65.2
_cell_measurement_theta_min 6.8
_cell_volume 5000.6(4)
_computing_cell_refinement 'CrystalClear-SM Expert 2.0 r12 (Rigaku, 2011)'
_computing_data_collection 'CrystalClear-SM Expert 2.0 r12 (Rigaku, 2011)'
_computing_data_reduction 'CrystalClear-SM Expert 2.0 r12 (Rigaku, 2011)'
_computing_publication_material 'SHELXL-2013 (Sheldrick, 2013)'
_computing_structure_refinement 'SHELXL-2013 (Sheldrick, 2013)'
_diffrn_ambient_temperature 366(2)
_diffrn_detector_area_resol_mean 22.2
_diffrn_measured_fraction_theta_full 0.947
_diffrn_measured_fraction_theta_max 0.969
_diffrn_measurement_device_type 'Rigaku Saturn 944+ CCD'
_diffrn_measurement_method \w
_diffrn_radiation_type CuK\a
_diffrn_radiation_wavelength 1.54178
_diffrn_reflns_av_R_equivalents 0.0680
_diffrn_reflns_av_unetI/netI 0.0500
_diffrn_reflns_laue_measured_fraction_full 0.947
_diffrn_reflns_laue_measured_fraction_max 0.969
_diffrn_reflns_limit_h_max 15
_diffrn_reflns_limit_h_min -15
_diffrn_reflns_limit_k_max 11
_diffrn_reflns_limit_k_min -9
_diffrn_reflns_limit_l_max 46
_diffrn_reflns_limit_l_min -44
_diffrn_reflns_number 21987
_diffrn_reflns_point_group_measured_fraction_full 0.947
_diffrn_reflns_point_group_measured_fraction_max 0.969
_diffrn_reflns_theta_full 67.679
_diffrn_reflns_theta_max 66.563
_diffrn_reflns_theta_min 6.696
_diffrn_source 'microfocus rotating anode'
_exptl_absorpt_coefficient_mu 1.726
_exptl_absorpt_correction_T_max 0.994
_exptl_absorpt_correction_T_min 0.838
_exptl_absorpt_correction_type multi-scan
_exptl_absorpt_process_details 'Jacobson, R. (1998) Private Communication'
_exptl_crystal_colour Colorless
_exptl_crystal_density_diffrn 1.468
_exptl_crystal_description Plate
_exptl_crystal_F_000 2320
_exptl_crystal_size_max 0.410
_exptl_crystal_size_mid 0.200
_exptl_crystal_size_min 0.050
_refine_diff_density_max 0.413
_refine_diff_density_min -0.516
_refine_diff_density_rms 0.067
_refine_ls_extinction_method none
_refine_ls_goodness_of_fit_ref 1.072
_refine_ls_hydrogen_treatment mixed
_refine_ls_matrix_type full
_refine_ls_number_parameters 347
_refine_ls_number_reflns 4287
_refine_ls_number_restraints 0
_refine_ls_restrained_S_all 1.072
_refine_ls_R_factor_all 0.0529
_refine_ls_R_factor_gt 0.0488
_refine_ls_shift/su_max 0.000
_refine_ls_shift/su_mean 0.000
_refine_ls_structure_factor_coef Fsqd
_refine_ls_weighting_details 'w=1/[\s^2^(Fo^2^)+(0.0622P)^2^+12.2896P] where P=(Fo^2^+2Fc^2^)/3'
_refine_ls_weighting_scheme calc
_refine_ls_wR_factor_gt 0.1311
_refine_ls_wR_factor_ref 0.1341
_reflns_Friedel_coverage 0.000
_reflns_number_gt 3853
_reflns_number_total 4287
_reflns_threshold_expression 'I > 2\s(I)'
_cod_data_source_file 5c_1000669.cif
_cod_data_source_block 007_13092
_cod_depositor_comments
;
The following automatic conversions were performed:

'_exptl_absorpt_correction_type' value 'Multi-scan' changed to
'multi-scan' according to
/usr/data/users/saulius/crontab/automatic-downloads/rss-feeds/ACS/lib/dictionaries/cif_core.dic
dictionary named 'cif_core.dic' version 2.4.2 from 2011-04-26.

Automatic conversion script
Id: cif_fix_values 3271 2015-04-21 07:52:19Z andrius 

 Adding full bibliography for 4031139--4031144.cif.
;
_cod_original_cell_volume 5000.7(4)
_cod_database_code 4031140
_shelx_space_group_comment
; 
The symmetry employed for this shelxl refinement is uniquely defined 
by the following loop, which should always be used as a source of 
symmetry information in preference to the above space-group names. 
They are only intended as comments. 
;
_shelx_estimated_absorpt_t_min 0.538
_shelx_estimated_absorpt_t_max 0.919
_shelxl_version_number 2013-3

loop_
_space_group_symop_operation_xyz
'x, y, z'
'-x, y, -z+1/2'
'x+1/2, y+1/2, z'
'-x+1/2, y+1/2, -z+1/2'
'-x, -y, -z'
'x, -y, z-1/2'
'-x+1/2, -y+1/2, -z'
'x+1/2, -y+1/2, z-1/2'

loop_
_atom_site_label
_atom_site_type_symbol
_atom_site_fract_x
_atom_site_fract_y
_atom_site_fract_z
_atom_site_U_iso_or_equiv
_atom_site_adp_type
_atom_site_occupancy
_atom_site_site_symmetry_order
_atom_site_calc_flag
_atom_site_refinement_flags_posn
_atom_site_refinement_flags_adp
N1 N 0.27792(15) 0.5732(2) 0.09517(5) 0.0182(4) Uani 1 1 d . .
H1 H 0.333(2) 0.520(3) 0.1064(8) 0.029(8) Uiso 1 1 d . .
C2 C 0.20640(18) 0.4745(3) 0.07478(6) 0.0201(5) Uani 1 1 d . .
H2 H 0.1655 0.4259 0.0907 0.024 Uiso 1 1 calc R U
C3 C 0.13124(19) 0.5530(3) 0.05013(6) 0.0223(6) Uani 1 1 d . .
C4 C 0.15563(19) 0.6942(3) 0.03878(6) 0.0220(5) Uani 1 1 d . .
C5 C 0.25288(18) 0.7657(3) 0.05318(6) 0.0221(5) Uani 1 1 d . .
H5A H 0.2341 0.8387 0.0682 0.027 Uiso 1 1 calc R U
H5B H 0.2859 0.8085 0.0349 0.027 Uiso 1 1 calc R U
C6 C 0.32979(18) 0.6706(3) 0.07235(6) 0.0215(5) Uani 1 1 d . .
H6A H 0.3660 0.6174 0.0564 0.026 Uiso 1 1 calc R U
H6B H 0.3802 0.7257 0.0857 0.026 Uiso 1 1 calc R U
C7 C 0.22435(18) 0.6474(3) 0.12266(6) 0.0190(5) Uani 1 1 d . .
H7A H 0.1821 0.7216 0.1126 0.023 Uiso 1 1 calc R U
H7B H 0.1794 0.5831 0.1330 0.023 Uiso 1 1 calc R U
C8 C 0.30150(18) 0.7064(3) 0.14943(6) 0.0196(5) Uani 1 1 d . .
C9 C 0.34365(19) 0.8371(3) 0.14610(6) 0.0218(5) Uani 1 1 d . .
H9 H 0.3217 0.8916 0.1276 0.026 Uiso 1 1 calc R U
C10 C 0.4179(2) 0.8870(3) 0.16995(7) 0.0265(6) Uani 1 1 d . .
H10 H 0.4470 0.9736 0.1672 0.032 Uiso 1 1 calc R U
C11 C 0.4489(2) 0.8076(3) 0.19795(7) 0.0290(6) Uani 1 1 d . .
H11 H 0.4987 0.8409 0.2140 0.035 Uiso 1 1 calc R U
C12 C 0.4057(2) 0.6788(3) 0.20191(7) 0.0273(6) Uani 1 1 d . .
H12 H 0.4259 0.6261 0.2209 0.033 Uiso 1 1 calc R U
C13 C 0.33233(19) 0.6279(3) 0.17769(6) 0.0227(5) Uani 1 1 d . .
H13 H 0.3038 0.5410 0.1804 0.027 Uiso 1 1 calc R U
C14 C 0.0732(2) 0.7935(3) 0.02491(7) 0.0295(6) Uani 1 1 d . .
H14A H 0.0139 0.7425 0.0159 0.044 Uiso 1 1 calc R U
H14B H 0.0992 0.8483 0.0074 0.044 Uiso 1 1 calc R U
H14C H 0.0540 0.8529 0.0427 0.044 Uiso 1 1 calc R U
C15 C 0.02077(19) 0.5031(3) 0.04954(7) 0.0264(6) Uani 1 1 d . .
H15A H 0.0197 0.4030 0.0485 0.032 Uiso 1 1 calc R U
H15B H -0.0180 0.5379 0.0294 0.032 Uiso 1 1 calc R U
C16 C -0.0307(2) 0.5508(3) 0.08061(7) 0.0303(6) Uani 1 1 d . .
H16A H -0.1003 0.5174 0.0794 0.045 Uiso 1 1 calc R U
H16B H -0.0309 0.6499 0.0815 0.045 Uiso 1 1 calc R U
H16C H 0.0068 0.5151 0.1005 0.045 Uiso 1 1 calc R U
C17 C 0.2705(2) 0.3660(3) 0.05789(6) 0.0233(5) Uani 1 1 d . .
H17A H 0.3052 0.4097 0.0401 0.028 Uiso 1 1 calc R U
H17B H 0.3229 0.3302 0.0744 0.028 Uiso 1 1 calc R U
C18 C 0.2058(2) 0.2468(3) 0.04310(7) 0.0305(6) Uani 1 1 d . .
H18A H 0.2493 0.1823 0.0327 0.046 Uiso 1 1 calc R U
H18B H 0.1544 0.2814 0.0265 0.046 Uiso 1 1 calc R U
H18C H 0.1728 0.2013 0.0607 0.046 Uiso 1 1 calc R U
O19 O 0.17148(13) 0.57560(19) 0.01746(4) 0.0241(4) Uani 1 1 d . .
S1 S 0.55342(4) 0.52113(6) 0.12147(2) 0.01812(18) Uani 1 1 d . .
O1 O 0.45452(12) 0.45970(19) 0.12696(4) 0.0237(4) Uani 1 1 d . .
O2 O 0.61446(13) 0.43849(19) 0.10059(4) 0.0242(4) Uani 1 1 d . .
O3 O 0.54860(13) 0.66544(18) 0.11321(4) 0.0225(4) Uani 1 1 d . .
C20 C 0.62449(17) 0.5166(2) 0.16249(6) 0.0165(5) Uani 1 1 d . .
C21 C 0.60560(17) 0.4236(2) 0.18794(6) 0.0178(5) Uani 1 1 d . .
N2 N 0.52470(15) 0.3172(2) 0.18303(5) 0.0203(5) Uani 1 1 d . .
O4 O 0.53570(14) 0.22526(19) 0.16273(5) 0.0265(4) Uani 1 1 d . .
O5 O 0.45255(13) 0.3265(2) 0.20115(5) 0.0298(4) Uani 1 1 d . .
C22 C 0.66157(18) 0.4192(2) 0.21892(6) 0.0188(5) Uani 1 1 d . .
H22 H 0.6470 0.3550 0.2352 0.023 Uiso 1 1 calc R U
C23 C 0.73993(18) 0.5139(3) 0.22470(6) 0.0179(5) Uani 1 1 d . .
N3 N 0.80712(15) 0.5052(2) 0.25647(5) 0.0208(5) Uani 1 1 d . .
O6 O 0.79561(14) 0.4053(2) 0.27458(4) 0.0280(4) Uani 1 1 d . .
O7 O 0.87132(14) 0.59619(19) 0.26246(5) 0.0285(4) Uani 1 1 d . .
C24 C 0.76165(18) 0.6132(3) 0.20139(6) 0.0186(5) Uani 1 1 d . .
H24 H 0.8134 0.6783 0.2060 0.022 Uiso 1 1 calc R U
C25 C 0.70310(18) 0.6111(2) 0.17097(6) 0.0172(5) Uani 1 1 d . .
N4 N 0.73532(16) 0.7119(2) 0.14589(5) 0.0216(5) Uani 1 1 d . .
O8 O 0.78021(14) 0.6651(2) 0.12269(5) 0.0296(4) Uani 1 1 d . .
O9 O 0.71910(16) 0.83339(19) 0.15096(5) 0.0331(5) Uani 1 1 d . .

loop_
_atom_site_aniso_label
_atom_site_aniso_U_11
_atom_site_aniso_U_22
_atom_site_aniso_U_33
_atom_site_aniso_U_23
_atom_site_aniso_U_13
_atom_site_aniso_U_12
N1 0.0193(10) 0.0209(11) 0.0145(10) 0.0017(8) 0.0021(8) 0.0011(8)
C2 0.0204(11) 0.0223(13) 0.0174(13) 0.0006(10) 0.0011(9) -0.0013(10)
C3 0.0233(12) 0.0335(15) 0.0105(12) -0.0016(10) 0.0035(9) 0.0027(11)
C4 0.0226(12) 0.0286(14) 0.0150(12) 0.0005(10) 0.0025(9) 0.0041(10)
C5 0.0231(12) 0.0261(14) 0.0176(13) 0.0032(10) 0.0046(10) 0.0013(10)
C6 0.0200(11) 0.0246(13) 0.0204(13) 0.0015(10) 0.0049(9) -0.0024(10)
C7 0.0204(11) 0.0210(13) 0.0159(12) 0.0002(10) 0.0034(9) 0.0027(10)
C8 0.0202(11) 0.0180(12) 0.0211(13) -0.0024(10) 0.0054(9) -0.0002(9)
C9 0.0236(12) 0.0194(13) 0.0234(13) -0.0005(10) 0.0074(10) 0.0031(10)
C10 0.0274(13) 0.0221(14) 0.0315(15) -0.0047(11) 0.0109(11) -0.0047(11)
C11 0.0231(13) 0.0338(16) 0.0297(15) -0.0112(12) 0.0008(11) -0.0012(11)
C12 0.0304(13) 0.0295(15) 0.0214(14) -0.0018(11) -0.0002(11) 0.0041(11)
C13 0.0282(13) 0.0196(13) 0.0206(13) -0.0019(10) 0.0038(10) 0.0007(10)
C14 0.0321(14) 0.0353(16) 0.0204(14) 0.0016(12) -0.0012(11) 0.0084(12)
C15 0.0231(12) 0.0359(16) 0.0197(13) -0.0036(11) -0.0002(10) -0.0020(11)
C16 0.0220(12) 0.0422(17) 0.0271(15) -0.0029(12) 0.0050(11) -0.0018(12)
C17 0.0274(12) 0.0245(14) 0.0185(13) -0.0004(10) 0.0039(10) 0.0031(11)
C18 0.0374(15) 0.0307(15) 0.0237(14) -0.0029(12) 0.0057(11) -0.0016(12)
O19 0.0281(9) 0.0322(11) 0.0123(9) 0.0003(7) 0.0040(7) 0.0032(8)
S1 0.0184(3) 0.0197(3) 0.0161(3) -0.0002(2) -0.0002(2) 0.0020(2)
O1 0.0190(8) 0.0268(10) 0.0247(10) 0.0010(8) -0.0013(7) -0.0020(7)
O2 0.0274(9) 0.0271(10) 0.0182(9) -0.0042(7) 0.0024(7) 0.0084(8)
O3 0.0242(9) 0.0207(9) 0.0221(9) 0.0042(7) -0.0014(7) 0.0030(7)
C20 0.0171(11) 0.0163(12) 0.0164(12) -0.0009(9) 0.0037(9) 0.0038(9)
C21 0.0173(11) 0.0153(12) 0.0210(13) -0.0007(9) 0.0030(9) -0.0009(9)
N2 0.0184(10) 0.0191(11) 0.0233(11) 0.0028(9) 0.0009(8) -0.0029(8)
O4 0.0297(9) 0.0207(10) 0.0286(10) -0.0037(8) -0.0008(7) -0.0046(8)
O5 0.0215(9) 0.0324(11) 0.0366(11) 0.0042(9) 0.0091(8) -0.0064(8)
C22 0.0213(12) 0.0158(12) 0.0199(13) 0.0009(9) 0.0058(10) 0.0012(9)
C23 0.0193(11) 0.0195(12) 0.0150(12) -0.0017(9) 0.0018(9) 0.0017(9)
N3 0.0235(11) 0.0211(12) 0.0180(11) 0.0013(9) 0.0020(8) -0.0012(9)
O6 0.0347(10) 0.0286(10) 0.0203(10) 0.0078(8) -0.0008(8) -0.0027(8)
O7 0.0331(10) 0.0266(10) 0.0247(10) -0.0006(8) -0.0046(8) -0.0078(8)
C24 0.0203(11) 0.0157(12) 0.0202(13) -0.0022(10) 0.0040(9) -0.0022(9)
C25 0.0210(11) 0.0138(12) 0.0173(12) 0.0017(9) 0.0048(9) 0.0017(9)
N4 0.0251(10) 0.0195(12) 0.0194(11) 0.0025(9) -0.0027(8) -0.0060(9)
O8 0.0294(9) 0.0371(11) 0.0239(10) 0.0062(8) 0.0117(8) -0.0002(8)
O9 0.0581(13) 0.0172(10) 0.0233(10) 0.0027(8) -0.0017(9) -0.0078(9)

loop_
_atom_type_symbol
_atom_type_description
_atom_type_scat_dispersion_real
_atom_type_scat_dispersion_imag
_atom_type_scat_source
C C 0.0181 0.0091 'International Tables Vol C Tables 4.2.6.8 and 6.1.1.4'
H H 0.0000 0.0000 'International Tables Vol C Tables 4.2.6.8 and 6.1.1.4'
N N 0.0311 0.0180 'International Tables Vol C Tables 4.2.6.8 and 6.1.1.4'
O O 0.0492 0.0322 'International Tables Vol C Tables 4.2.6.8 and 6.1.1.4'
S S 0.3331 0.5567 'International Tables Vol C Tables 4.2.6.8 and 6.1.1.4'

loop_
_geom_angle_atom_site_label_1
_geom_angle_atom_site_label_2
_geom_angle_atom_site_label_3
_geom_angle
C6 N1 C2 110.91(18)
C6 N1 C7 113.13(19)
C2 N1 C7 112.47(18)
C6 N1 H1 105.5(18)
C2 N1 H1 107.9(18)
C7 N1 H1 106.5(18)
N1 C2 C3 111.1(2)
N1 C2 C17 109.50(19)
C3 C2 C17 113.7(2)
N1 C2 H2 107.4
C3 C2 H2 107.4
C17 C2 H2 107.4
O19 C3 C4 59.17(15)
O19 C3 C15 116.5(2)
C4 C3 C15 121.1(2)
O19 C3 C2 112.85(19)
C4 C3 C2 120.8(2)
C15 C3 C2 114.0(2)
O19 C4 C3 59.60(15)
O19 C4 C14 114.9(2)
C3 C4 C14 122.3(2)
O19 C4 C5 115.32(19)
C3 C4 C5 120.0(2)
C14 C4 C5 113.1(2)
C4 C5 C6 114.1(2)
C4 C5 H5A 108.7
C6 C5 H5A 108.7
C4 C5 H5B 108.7
C6 C5 H5B 108.7
H5A C5 H5B 107.6
N1 C6 C5 111.86(19)
N1 C6 H6A 109.2
C5 C6 H6A 109.2
N1 C6 H6B 109.2
C5 C6 H6B 109.2
H6A C6 H6B 107.9
C8 C7 N1 111.47(18)
C8 C7 H7A 109.3
N1 C7 H7A 109.3
C8 C7 H7B 109.3
N1 C7 H7B 109.3
H7A C7 H7B 108.0
C13 C8 C9 119.0(2)
C13 C8 C7 119.6(2)
C9 C8 C7 121.3(2)
C10 C9 C8 120.8(2)
C10 C9 H9 119.6
C8 C9 H9 119.6
C9 C10 C11 119.8(2)
C9 C10 H10 120.1
C11 C10 H10 120.1
C12 C11 C10 119.9(3)
C12 C11 H11 120.0
C10 C11 H11 120.0
C11 C12 C13 120.2(3)
C11 C12 H12 119.9
C13 C12 H12 119.9
C8 C13 C12 120.2(2)
C8 C13 H13 119.9
C12 C13 H13 119.9
C4 C14 H14A 109.5
C4 C14 H14B 109.5
H14A C14 H14B 109.5
C4 C14 H14C 109.5
H14A C14 H14C 109.5
H14B C14 H14C 109.5
C3 C15 C16 111.8(2)
C3 C15 H15A 109.3
C16 C15 H15A 109.3
C3 C15 H15B 109.3
C16 C15 H15B 109.3
H15A C15 H15B 107.9
C15 C16 H16A 109.5
C15 C16 H16B 109.5
H16A C16 H16B 109.5
C15 C16 H16C 109.5
H16A C16 H16C 109.5
H16B C16 H16C 109.5
C18 C17 C2 112.8(2)
C18 C17 H17A 109.0
C2 C17 H17A 109.0
C18 C17 H17B 109.0
C2 C17 H17B 109.0
H17A C17 H17B 107.8
C17 C18 H18A 109.5
C17 C18 H18B 109.5
H18A C18 H18B 109.5
C17 C18 H18C 109.5
H18A C18 H18C 109.5
H18B C18 H18C 109.5
C4 O19 C3 61.23(16)
O3 S1 O2 115.10(11)
O3 S1 O1 114.27(10)
O2 S1 O1 113.52(11)
O3 S1 C20 103.86(11)
O2 S1 C20 104.02(10)
O1 S1 C20 104.30(10)
C21 C20 C25 114.8(2)
C21 C20 S1 124.34(18)
C25 C20 S1 120.83(18)
C22 C21 C20 123.9(2)
C22 C21 N2 114.5(2)
C20 C21 N2 121.6(2)
O4 N2 O5 125.3(2)
O4 N2 C21 118.40(19)
O5 N2 C21 116.2(2)
C23 C22 C21 117.2(2)
C23 C22 H22 121.4
C21 C22 H22 121.4
C22 C23 C24 122.8(2)
C22 C23 N3 118.8(2)
C24 C23 N3 118.3(2)
O6 N3 O7 124.7(2)
O6 N3 C23 117.1(2)
O7 N3 C23 118.1(2)
C25 C24 C23 116.8(2)
C25 C24 H24 121.6
C23 C24 H24 121.6
C24 C25 C20 124.3(2)
C24 C25 N4 114.6(2)
C20 C25 N4 120.9(2)
O9 N4 O8 125.9(2)
O9 N4 C25 117.6(2)
O8 N4 C25 116.5(2)

loop_
_geom_bond_atom_site_label_1
_geom_bond_atom_site_label_2
_geom_bond_distance
N1 C6 1.507(3)
N1 C2 1.521(3)
N1 C7 1.526(3)
N1 H1 0.96(3)
C2 C3 1.528(3)
C2 C17 1.532(3)
C2 H2 0.9800
C3 O19 1.459(3)
C3 C4 1.483(4)
C3 C15 1.516(3)
C4 O19 1.452(3)
C4 C14 1.511(4)
C4 C5 1.513(3)
C5 C6 1.518(3)
C5 H5A 0.9700
C5 H5B 0.9700
C6 H6A 0.9700
C6 H6B 0.9700
C7 C8 1.513(3)
C7 H7A 0.9700
C7 H7B 0.9700
C8 C13 1.388(4)
C8 C9 1.390(4)
C9 C10 1.384(4)
C9 H9 0.9300
C10 C11 1.386(4)
C10 H10 0.9300
C11 C12 1.382(4)
C11 H11 0.9300
C12 C13 1.390(4)
C12 H12 0.9300
C13 H13 0.9300
C14 H14A 0.9600
C14 H14B 0.9600
C14 H14C 0.9600
C15 C16 1.527(4)
C15 H15A 0.9700
C15 H15B 0.9700
C16 H16A 0.9600
C16 H16B 0.9600
C16 H16C 0.9600
C17 C18 1.518(4)
C17 H17A 0.9700
C17 H17B 0.9700
C18 H18A 0.9600
C18 H18B 0.9600
C18 H18C 0.9600
S1 O3 1.4355(18)
S1 O2 1.4400(17)
S1 O1 1.4517(18)
S1 C20 1.808(2)
C20 C21 1.393(3)
C20 C25 1.393(3)
C21 C22 1.379(4)
C21 N2 1.474(3)
N2 O4 1.218(3)
N2 O5 1.235(3)
C22 C23 1.376(3)
C22 H22 0.9300
C23 C24 1.382(3)
C23 N3 1.478(3)
N3 O6 1.223(3)
N3 O7 1.224(3)
C24 C25 1.376(3)
C24 H24 0.9300
C25 N4 1.481(3)
N4 O9 1.215(3)
N4 O8 1.221(3)

loop_
_geom_hbond_atom_site_label_D
_geom_hbond_atom_site_label_H
_geom_hbond_atom_site_label_A
_geom_hbond_distance_DH
_geom_hbond_distance_HA
_geom_hbond_distance_DA
_geom_hbond_angle_DHA
N1 H1 O1 0.96(3) 1.82(3) 2.758(3) 165(3)
